data_7020270
loop_
_publ_author_name
'Kr\"uger, Christoph'
'Sato, Hiroki'
'Matsumoto, Takuto'
'Shiga, Takuya'
'Newton, Graham N.'
'Renz, Franz'
'Oshio, Hiroki'

_publ_section_title
;
 A rectangular Ni-Fe cluster with unusual cyanide bridges.
;
_journal_issue 37
_journal_name_full 'Dalton transactions (Cambridge, England : 2003)'
_journal_page_first 11270
_journal_page_last 11272
_journal_paper_doi 10.1039/c2dt31152f
_journal_volume 41
_journal_year 2012
_chemical_absolute_configuration rmad
_chemical_formula_moiety 'C62 H46 Fe2 N20 Ni2, C2 O3, 5(O)'
_chemical_formula_sum 'C64 H46 Fe2 N20 Ni2 O8'
_chemical_formula_weight 1452.33
_chemical_name_systematic
;
?
;
_space_group_IT_number 18
_symmetry_cell_setting orthorhombic
_symmetry_space_group_name_Hall 'P 2 2ab'
_symmetry_space_group_name_H-M 'P 21 21 2'
_atom_sites_solution_hydrogens geom
_atom_sites_solution_primary direct
_atom_sites_solution_secondary difmap
_audit_creation_method SHELXL-97
_cell_angle_alpha 90.00
_cell_angle_beta 90.00
_cell_angle_gamma 90.00
_cell_formula_units_Z 2
_cell_length_a 13.334(2)
_cell_length_b 20.437(3)
_cell_length_c 11.9421(18)
_cell_measurement_reflns_used 5092
_cell_measurement_temperature 100(2)
_cell_measurement_theta_max 26.5815
_cell_measurement_theta_min 2.2895
_cell_volume 3254.3(8)
_computing_cell_refinement 'Bruker SMART'
_computing_data_collection 'Bruker SMART'
_computing_data_reduction 'Bruker SAINT'
_computing_molecular_graphics 'Bruker SHELXTL'
_computing_publication_material 'Bruker SHELXTL'
_computing_structure_refinement 'Bruker SHELXTL'
_computing_structure_solution 'Bruker SHELXTL'
_diffrn_ambient_temperature 100(2)
_diffrn_detector_area_resol_mean 8.366
_diffrn_measured_fraction_theta_full 0.993
_diffrn_measured_fraction_theta_max 0.993
_diffrn_measurement_device_type 'CCD area detector'
_diffrn_measurement_method 'phi and omega scans'
_diffrn_radiation_monochromator graphite
_diffrn_radiation_source 'fine-focus sealed tube'
_diffrn_radiation_type MoK\a
_diffrn_radiation_wavelength 0.71073
_diffrn_reflns_av_R_equivalents 0.0412
_diffrn_reflns_av_sigmaI/netI 0.0566
_diffrn_reflns_limit_h_max 15
_diffrn_reflns_limit_h_min -17
_diffrn_reflns_limit_k_max 23
_diffrn_reflns_limit_k_min -26
_diffrn_reflns_limit_l_max 15
_diffrn_reflns_limit_l_min -14
_diffrn_reflns_number 18523
_diffrn_reflns_theta_full 27.43
_diffrn_reflns_theta_max 27.42
_diffrn_reflns_theta_min 1.71
_exptl_absorpt_coefficient_mu 1.078
_exptl_absorpt_correction_T_max 0.9481
_exptl_absorpt_correction_T_min 0.7744
_exptl_absorpt_correction_type empirical
_exptl_absorpt_process_details SADABS
_exptl_crystal_colour purple
_exptl_crystal_density_diffrn 1.482
_exptl_crystal_density_method 'not measured'
_exptl_crystal_description plates
_exptl_crystal_F_000 1484
_exptl_crystal_size_max 0.25
_exptl_crystal_size_mid 0.10
_exptl_crystal_size_min 0.05
_refine_diff_density_max 1.386
_refine_diff_density_min -0.395
_refine_diff_density_rms 0.080
_refine_ls_abs_structure_details 'Flack H D (1983), Acta Cryst. A39, 876-881'
_refine_ls_abs_structure_Flack -0.004(14)
_refine_ls_extinction_method none
_refine_ls_goodness_of_fit_ref 1.043
_refine_ls_hydrogen_treatment constr
_refine_ls_matrix_type full
_refine_ls_number_parameters 444
_refine_ls_number_reflns 7251
_refine_ls_number_restraints 22
_refine_ls_restrained_S_all 1.043
_refine_ls_R_factor_all 0.0482
_refine_ls_R_factor_gt 0.0395
_refine_ls_shift/su_max 0.001
_refine_ls_shift/su_mean 0.000
_refine_ls_structure_factor_coef Fsqd
_refine_ls_weighting_details 'calc w=1/[\s^2^(Fo^2^)+(0.0543P)^2^+0.3847P] where P=(Fo^2^+2Fc^2^)/3'
_refine_ls_weighting_scheme calc
_refine_ls_wR_factor_gt 0.0979
_refine_ls_wR_factor_ref 0.1024
_reflns_number_gt 6389
_reflns_number_total 7251
_reflns_threshold_expression >2sigma(I)
_cod_data_source_file c2dt31152f.txt
_cod_data_source_block Comp2
_cod_depositor_comments
;
The following automatic conversions were performed:

'_symmetry_cell_setting' value 'Orthorhombic' changed to
'orthorhombic' according to
/home/saulius/struct/CIF-dictionaries/cif_core.dic dictionary named
'cif_core.dic' version 2.4.2 from 2011-04-26.

Automatic conversion script
Id: cif_fix_values 1891 2012-01-12 08:04:46Z andrius 
;
_cod_original_cell_volume 3254.5(9)
_cod_database_code 7020270

loop_
_symmetry_equiv_pos_as_xyz
'x, y, z'
'-x, -y, z'
'x+1/2, -y+1/2, -z'
'-x+1/2, y+1/2, -z'

loop_
_atom_site_label
_atom_site_type_symbol
_atom_site_fract_x
_atom_site_fract_y
_atom_site_fract_z
_atom_site_U_iso_or_equiv
_atom_site_adp_type
_atom_site_occupancy
_atom_site_symmetry_multiplicity
_atom_site_calc_flag
_atom_site_refinement_flags
_atom_site_disorder_assembly
_atom_site_disorder_group
Fe1 Fe 0.66332(3) 0.11487(2) 0.82986(4) 0.01800(12) Uani 1 1 d . . .
Ni1 Ni 0.36348(3) 0.130938(19) 0.78714(3) 0.01586(10) Uani 1 1 d . . .
C1 C 0.5441(2) 0.13237(16) 0.9129(3) 0.0194(7) Uani 1 1 d . . .
C2 C 0.6506(2) 0.01994(16) 0.8411(3) 0.0188(7) Uani 1 1 d . . .
C3 C 0.7527(3) 0.10767(18) 0.9574(3) 0.0300(9) Uani 1 1 d . . .
C4 C 0.6965(2) 0.20817(16) 0.8273(3) 0.0204(7) Uani 1 1 d . . .
C5 C 0.7342(3) 0.08521(16) 0.6096(3) 0.0217(8) Uani 1 1 d . . .
C6 C 0.7978(3) 0.06796(17) 0.5210(3) 0.0249(8) Uani 1 1 d . . .
H1 H 0.7716 0.0610 0.4481 0.030 Uiso 1 1 calc R . .
C7 C 0.8985(3) 0.06127(18) 0.5411(4) 0.0316(9) Uani 1 1 d . . .
H2 H 0.9426 0.0485 0.4827 0.038 Uiso 1 1 calc R . .
C8 C 0.9350(3) 0.07331(18) 0.6474(4) 0.0316(9) Uani 1 1 d . . .
H3 H 1.0048 0.0696 0.6623 0.038 Uiso 1 1 calc R . .
C9 C 0.8698(3) 0.09074(17) 0.7317(3) 0.0269(8) Uani 1 1 d . . .
H4 H 0.8959 0.0993 0.8042 0.032 Uiso 1 1 calc R . .
C10 C 0.6260(3) 0.09120(15) 0.6023(3) 0.0187(7) Uani 1 1 d . . .
C11 C 0.5531(3) 0.08015(15) 0.5239(3) 0.0200(7) Uani 1 1 d . . .
H5 H 0.5613 0.0660 0.4487 0.024 Uiso 1 1 calc R . .
C12 C 0.4637(2) 0.09454(15) 0.5800(3) 0.0173(7) Uani 1 1 d . . .
C13 C 0.3593(3) 0.09707(14) 0.5463(3) 0.0178(7) Uani 1 1 d . . .
C14 C 0.3273(3) 0.08476(16) 0.4368(3) 0.0222(7) Uani 1 1 d . . .
H6 H 0.3736 0.0711 0.3810 0.027 Uiso 1 1 calc R . .
C15 C 0.2260(3) 0.09287(17) 0.4111(3) 0.0255(8) Uani 1 1 d . . .
H7 H 0.2022 0.0850 0.3373 0.031 Uiso 1 1 calc R . .
C16 C 0.1608(3) 0.11256(17) 0.4944(3) 0.0253(7) Uani 1 1 d . . .
H8 H 0.0917 0.1189 0.4788 0.030 Uiso 1 1 calc R . .
C17 C 0.1983(2) 0.12284(16) 0.6013(3) 0.0195(7) Uani 1 1 d . . .
H9 H 0.1529 0.1361 0.6583 0.023 Uiso 1 1 calc R . .
C18 C 0.2113(3) 0.22176(18) 0.8617(3) 0.0210(7) Uani 1 1 d . . .
C19 C 0.1217(3) 0.24822(19) 0.8993(3) 0.0299(8) Uani 1 1 d . . .
H10 H 0.1099 0.2940 0.8948 0.036 Uiso 1 1 calc R . .
C20 C 0.0496(3) 0.2068(2) 0.9437(3) 0.0339(10) Uani 1 1 d . . .
H11 H -0.0122 0.2238 0.9708 0.041 Uiso 1 1 calc R . .
C21 C 0.0688(3) 0.1412(2) 0.9479(3) 0.0328(9) Uani 1 1 d . . .
H12 H 0.0201 0.1119 0.9772 0.039 Uiso 1 1 calc R . .
C22 C 0.1600(3) 0.11756(19) 0.9091(3) 0.0257(7) Uani 1 1 d . . .
H13 H 0.1731 0.0719 0.9136 0.031 Uiso 1 1 calc R . .
C23 C 0.2916(3) 0.26086(16) 0.8123(3) 0.0202(7) Uani 1 1 d . . .
H14 H 0.2879 0.3073 0.8124 0.024 Uiso 1 1 calc R . .
C24 C 0.4496(2) 0.26867(16) 0.7168(3) 0.0202(7) Uani 1 1 d . . .
H15 H 0.5134 0.2486 0.7440 0.024 Uiso 1 1 calc R . .
C25 C 0.4538(3) 0.34113(17) 0.7465(3) 0.0290(9) Uani 1 1 d . . .
H16 H 0.3948 0.3634 0.7159 0.044 Uiso 1 1 calc R . .
H17 H 0.5147 0.3605 0.7147 0.044 Uiso 1 1 calc R . .
H18 H 0.4547 0.3461 0.8282 0.044 Uiso 1 1 calc R . .
C26 C 0.4459(3) 0.25838(15) 0.5909(3) 0.0196(7) Uani 1 1 d . . .
C27 C 0.5332(3) 0.24431(17) 0.5309(3) 0.0263(8) Uani 1 1 d . . .
H19 H 0.5953 0.2396 0.5691 0.032 Uiso 1 1 calc R . .
C28 C 0.5291(3) 0.23715(18) 0.4154(3) 0.0305(9) Uani 1 1 d . . .
H20 H 0.5888 0.2283 0.3747 0.037 Uiso 1 1 calc R . .
C29 C 0.4393(3) 0.24273(18) 0.3592(3) 0.0320(9) Uani 1 1 d . . .
H21 H 0.4370 0.2365 0.2804 0.038 Uiso 1 1 calc R . .
C30 C 0.3530(3) 0.25732(17) 0.4168(3) 0.0297(8) Uani 1 1 d . . .
H22 H 0.2914 0.2619 0.3777 0.036 Uiso 1 1 calc R . .
C31 C 0.3557(3) 0.26552(16) 0.5328(3) 0.0249(7) Uani 1 1 d . . .
H23 H 0.2960 0.2760 0.5723 0.030 Uiso 1 1 calc R . .
N1 N 0.4632(2) 0.14390(15) 0.9434(3) 0.0243(7) Uani 1 1 d . . .
N2 N 0.6477(2) -0.03579(13) 0.8318(2) 0.0199(6) Uani 1 1 d . . .
N3 N 0.8090(3) 0.10081(18) 1.0272(4) 0.0532(12) Uani 1 1 d . . .
N4 N 0.7173(2) 0.26259(15) 0.8274(3) 0.0303(7) Uani 1 1 d . . .
N5 N 0.7705(2) 0.09609(13) 0.7149(3) 0.0203(6) Uani 1 1 d . . .
N6 N 0.58248(18) 0.11129(12) 0.7001(2) 0.0167(5) Uani 1 1 d . . .
N7 N 0.48309(19) 0.11263(12) 0.6858(2) 0.0165(6) Uani 1 1 d . . .
N8 N 0.2946(2) 0.11517(13) 0.6284(2) 0.0188(6) Uani 1 1 d . . .
N9 N 0.2301(2) 0.15708(14) 0.8655(2) 0.0201(6) Uani 1 1 d . . .
N10 N 0.3666(2) 0.23192(13) 0.7692(2) 0.0196(6) Uani 1 1 d . . .
O1SA O 0.6775(4) 0.0888(3) 0.2736(4) 0.0980(15) Uani 1 1 d DU . .
O1SB O 0.4755(7) 0.0481(5) 0.2130(7) 0.093(3) Uani 0.50 1 d PDU A 2
O2S O 0.1789(4) 0.0106(2) 0.1659(4) 0.0918(17) Uani 1 1 d . . .
O3S O 0.3132(2) 0.11419(14) 0.1287(2) 0.0370(7) Uani 1 1 d . . .
O4S O 1.0000 0.0000 0.3041(3) 0.0378(10) Uani 1 2 d S B 1
C1SB C 0.5000 0.0000 0.1267(11) 0.147(6) Uani 1 2 d SDU . 2
C1SA C 0.5885(10) 0.0808(10) 0.2009(16) 0.124(6) Uani 0.50 1 d PDU C 1

loop_
_atom_site_aniso_label
_atom_site_aniso_U_11
_atom_site_aniso_U_22
_atom_site_aniso_U_33
_atom_site_aniso_U_23
_atom_site_aniso_U_13
_atom_site_aniso_U_12
Fe1 0.0136(2) 0.0167(2) 0.0237(2) -0.00447(19) -0.00240(18) -0.00025(17)
Ni1 0.01322(19) 0.01638(19) 0.0180(2) -0.00070(16) 0.00117(16) -0.00011(15)
C1 0.0230(17) 0.0159(15) 0.0192(17) -0.0057(14) -0.0046(13) -0.0005(14)
C2 0.0116(16) 0.0255(17) 0.0193(17) -0.0021(14) 0.0003(13) 0.0027(13)
C3 0.029(2) 0.0202(18) 0.040(2) -0.0053(17) -0.0106(17) 0.0001(15)
C4 0.0167(15) 0.0211(16) 0.0235(18) -0.0024(15) 0.0023(14) -0.0007(13)
C5 0.0187(17) 0.0146(15) 0.032(2) -0.0033(15) 0.0023(15) -0.0022(13)
C6 0.0234(18) 0.0211(17) 0.030(2) -0.0012(16) 0.0090(15) 0.0001(14)
C7 0.0229(19) 0.0234(18) 0.049(3) -0.0090(18) 0.0129(18) 0.0009(15)
C8 0.0119(16) 0.0256(18) 0.057(3) -0.0044(18) 0.0015(17) 0.0012(14)
C9 0.0173(16) 0.0243(16) 0.039(2) -0.0058(15) -0.0026(16) -0.0017(14)
C10 0.0189(17) 0.0148(14) 0.0223(17) -0.0020(13) 0.0040(14) -0.0005(13)
C11 0.0222(17) 0.0162(16) 0.0217(18) -0.0045(14) 0.0015(14) 0.0005(13)
C12 0.0186(17) 0.0141(15) 0.0192(18) -0.0022(13) -0.0014(13) -0.0018(12)
C13 0.0176(16) 0.0142(14) 0.0215(17) 0.0011(12) -0.0011(14) -0.0001(13)
C14 0.0231(18) 0.0220(16) 0.0214(18) -0.0014(14) 0.0004(14) 0.0019(14)
C15 0.029(2) 0.0273(18) 0.0199(19) -0.0011(15) -0.0071(16) -0.0029(15)
C16 0.0204(17) 0.0268(17) 0.0285(19) 0.0018(15) -0.0048(14) -0.0050(15)
C17 0.0150(15) 0.0218(16) 0.0217(17) 0.0004(15) 0.0014(12) 0.0011(13)
C18 0.0196(17) 0.0288(18) 0.0147(16) -0.0051(14) 0.0000(13) 0.0045(14)
C19 0.027(2) 0.034(2) 0.029(2) -0.0096(16) 0.0010(16) 0.0077(16)
C20 0.0155(18) 0.058(3) 0.029(2) -0.0154(19) 0.0034(15) 0.0048(18)
C21 0.0165(17) 0.054(3) 0.028(2) -0.0097(19) 0.0047(15) -0.0080(18)
C22 0.0193(17) 0.0351(19) 0.0226(18) -0.0003(16) 0.0007(14) -0.0032(16)
C23 0.0224(17) 0.0177(15) 0.0207(19) -0.0037(14) -0.0005(13) 0.0018(13)
C24 0.0188(16) 0.0202(15) 0.0216(17) -0.0019(15) 0.0010(14) -0.0022(12)
C25 0.036(2) 0.0204(17) 0.030(2) -0.0038(15) 0.0047(17) -0.0058(16)
C26 0.0270(18) 0.0131(15) 0.0188(17) 0.0012(13) 0.0023(14) -0.0021(13)
C27 0.025(2) 0.0228(18) 0.031(2) -0.0008(16) 0.0046(16) -0.0027(15)
C28 0.036(2) 0.0266(19) 0.029(2) -0.0041(17) 0.0130(17) -0.0029(17)
C29 0.048(2) 0.0263(19) 0.022(2) 0.0002(15) 0.0030(17) -0.0042(18)
C30 0.036(2) 0.0281(18) 0.0251(19) 0.0023(15) -0.0068(17) -0.0049(17)
C31 0.0238(19) 0.0239(16) 0.0270(19) -0.0009(14) 0.0003(15) -0.0011(15)
N1 0.0214(16) 0.0263(16) 0.0253(16) -0.0062(13) -0.0040(12) -0.0037(13)
N2 0.0157(14) 0.0215(14) 0.0224(14) -0.0016(12) -0.0018(12) -0.0005(11)
N3 0.064(3) 0.033(2) 0.063(3) -0.0049(18) -0.041(2) 0.0055(18)
N4 0.0291(17) 0.0285(17) 0.0334(18) -0.0046(15) 0.0085(15) -0.0018(13)
N5 0.0154(13) 0.0174(13) 0.0281(16) -0.0044(13) 0.0003(13) 0.0000(10)
N6 0.0131(12) 0.0160(12) 0.0209(15) -0.0007(12) 0.0007(10) 0.0012(10)
N7 0.0135(12) 0.0152(13) 0.0207(15) 0.0010(12) 0.0003(10) 0.0006(10)
N8 0.0166(13) 0.0163(13) 0.0236(15) 0.0019(12) 0.0021(11) -0.0022(11)
N9 0.0159(14) 0.0268(15) 0.0175(15) -0.0038(12) -0.0005(11) -0.0001(12)
N10 0.0195(14) 0.0196(13) 0.0198(15) -0.0024(11) 0.0012(12) -0.0006(11)
O1SA 0.105(4) 0.133(4) 0.055(3) -0.001(3) 0.019(3) -0.002(3)
O1SB 0.100(7) 0.115(7) 0.066(6) -0.002(5) -0.002(5) 0.061(6)
O2S 0.095(3) 0.100(3) 0.081(3) -0.059(3) 0.052(3) -0.049(3)
O3S 0.0434(17) 0.0345(15) 0.0332(15) -0.0044(12) -0.0006(12) 0.0099(13)
O4S 0.053(3) 0.0283(19) 0.032(3) 0.000 0.000 0.0120(18)
C1SB 0.194(15) 0.152(12) 0.095(9) 0.000 0.000 0.106(12)
C1SA 0.053(8) 0.156(16) 0.164(16) 0.008(14) 0.022(8) -0.019(9)

loop_
_atom_type_symbol
_atom_type_description
_atom_type_scat_dispersion_real
_atom_type_scat_dispersion_imag
_atom_type_scat_source
C C 0.0033 0.0016 'International Tables Vol C Tables 4.2.6.8 and 6.1.1.4'
H H 0.0000 0.0000 'International Tables Vol C Tables 4.2.6.8 and 6.1.1.4'
N N 0.0061 0.0033 'International Tables Vol C Tables 4.2.6.8 and 6.1.1.4'
O O 0.0106 0.0060 'International Tables Vol C Tables 4.2.6.8 and 6.1.1.4'
Fe Fe 0.3463 0.8444 'International Tables Vol C Tables 4.2.6.8 and 6.1.1.4'
Ni Ni 0.3393 1.1124 'International Tables Vol C Tables 4.2.6.8 and 6.1.1.4'

loop_
_geom_angle_atom_site_label_1
_geom_angle_atom_site_label_2
_geom_angle_atom_site_label_3
_geom_angle
_geom_angle_site_symmetry_1
_geom_angle_site_symmetry_3
N6 Fe1 C1 87.59(13) . .
N6 Fe1 C3 172.70(14) . .
C1 Fe1 C3 96.77(16) . .
N6 Fe1 C2 88.19(12) . .
C1 Fe1 C2 94.46(14) . .
C3 Fe1 C2 85.64(14) . .
N6 Fe1 C4 98.83(13) . .
C1 Fe1 C4 90.80(14) . .
C3 Fe1 C4 86.99(15) . .
C2 Fe1 C4 171.41(14) . .
N6 Fe1 N5 80.73(12) . .
C1 Fe1 N5 168.32(13) . .
C3 Fe1 N5 94.87(15) . .
C2 Fe1 N5 85.40(12) . .
C4 Fe1 N5 90.82(12) . .
N2 Ni1 N7 92.18(11) 2_655 .
N2 Ni1 N10 170.09(11) 2_655 .
N7 Ni1 N10 96.07(10) . .
N2 Ni1 N9 93.73(11) 2_655 .
N7 Ni1 N9 169.85(11) . .
N10 Ni1 N9 78.93(11) . .
N2 Ni1 N8 93.30(11) 2_655 .
N7 Ni1 N8 77.35(11) . .
N10 Ni1 N8 93.85(11) . .
N9 Ni1 N8 94.05(10) . .
N2 Ni1 N1 86.54(11) 2_655 .
N7 Ni1 N1 92.88(11) . .
N10 Ni1 N1 87.57(11) . .
N9 Ni1 N1 95.71(11) . .
N8 Ni1 N1 170.22(11) . .
N1 C1 Fe1 166.9(3) . .
N2 C2 Fe1 170.0(3) . .
N3 C3 Fe1 175.1(4) . .
N4 C4 Fe1 178.6(4) . .
N5 C5 C6 121.4(3) . .
N5 C5 C10 113.2(3) . .
C6 C5 C10 125.3(3) . .
C7 C6 C5 119.1(4) . .
C7 C6 H1 120.5 . .
C5 C6 H1 120.5 . .
C6 C7 C8 119.2(4) . .
C6 C7 H2 120.4 . .
C8 C7 H2 120.4 . .
C9 C8 C7 119.7(3) . .
C9 C8 H3 120.2 . .
C7 C8 H3 120.2 . .
N5 C9 C8 122.3(4) . .
N5 C9 H4 118.9 . .
C8 C9 H4 118.9 . .
C11 C10 N6 109.4(3) . .
C11 C10 C5 137.2(3) . .
N6 C10 C5 113.3(3) . .
C10 C11 C12 104.1(3) . .
C10 C11 H5 128.0 . .
C12 C11 H5 128.0 . .
N7 C12 C11 110.2(3) . .
N7 C12 C13 115.9(3) . .
C11 C12 C13 133.8(3) . .
N8 C13 C14 122.0(3) . .
N8 C13 C12 114.8(3) . .
C14 C13 C12 123.1(3) . .
C15 C14 C13 118.7(3) . .
C15 C14 H6 120.7 . .
C13 C14 H6 120.7 . .
C16 C15 C14 119.0(3) . .
C16 C15 H7 120.5 . .
C14 C15 H7 120.5 . .
C15 C16 C17 118.7(3) . .
C15 C16 H8 120.6 . .
C17 C16 H8 120.6 . .
N8 C17 C16 123.5(3) . .
N8 C17 H9 118.2 . .
C16 C17 H9 118.2 . .
N9 C18 C19 122.1(3) . .
N9 C18 C23 114.5(3) . .
C19 C18 C23 123.3(3) . .
C20 C19 C18 118.9(4) . .
C20 C19 H10 120.5 . .
C18 C19 H10 120.5 . .
C21 C20 C19 118.9(3) . .
C21 C20 H11 120.6 . .
C19 C20 H11 120.6 . .
C20 C21 C22 119.6(4) . .
C20 C21 H12 120.2 . .
C22 C21 H12 120.2 . .
N9 C22 C21 122.1(4) . .
N9 C22 H13 119.0 . .
C21 C22 H13 119.0 . .
N10 C23 C18 119.1(3) . .
N10 C23 H14 120.5 . .
C18 C23 H14 120.5 . .
N10 C24 C26 109.0(3) . .
N10 C24 C25 115.1(3) . .
C26 C24 C25 111.5(3) . .
N10 C24 H15 107.0 . .
C26 C24 H15 107.0 . .
C25 C24 H15 107.0 . .
C24 C25 H16 109.5 . .
C24 C25 H17 109.5 . .
H16 C25 H17 109.5 . .
C24 C25 H18 109.5 . .
H16 C25 H18 109.5 . .
H17 C25 H18 109.5 . .
C31 C26 C27 119.0(3) . .
C31 C26 C24 120.3(3) . .
C27 C26 C24 120.7(3) . .
C28 C27 C26 120.0(4) . .
C28 C27 H19 120.0 . .
C26 C27 H19 120.0 . .
C29 C28 C27 120.6(4) . .
C29 C28 H20 119.7 . .
C27 C28 H20 119.7 . .
C30 C29 C28 120.2(4) . .
C30 C29 H21 119.9 . .
C28 C29 H21 119.9 . .
C29 C30 C31 120.1(4) . .
C29 C30 H22 119.9 . .
C31 C30 H22 119.9 . .
C26 C31 C30 120.2(4) . .
C26 C31 H23 119.9 . .
C30 C31 H23 119.9 . .
C1 N1 Ni1 105.0(3) . .
C2 N2 Ni1 170.0(3) . 2_655
C9 N5 C5 118.3(3) . .
C9 N5 Fe1 127.7(3) . .
C5 N5 Fe1 114.0(2) . .
N7 N6 C10 108.5(3) . .
N7 N6 Fe1 132.1(2) . .
C10 N6 Fe1 118.0(2) . .
N6 N7 C12 107.8(3) . .
N6 N7 Ni1 134.8(2) . .
C12 N7 Ni1 117.3(2) . .
C17 N8 C13 118.0(3) . .
C17 N8 Ni1 127.8(2) . .
C13 N8 Ni1 114.2(2) . .
C22 N9 C18 118.4(3) . .
C22 N9 Ni1 128.1(2) . .
C18 N9 Ni1 113.3(2) . .
C23 N10 C24 121.6(3) . .
C23 N10 Ni1 113.9(2) . .
C24 N10 Ni1 124.4(2) . .
O1SB C1SB O1SB 90.2(10) 2_655 .

loop_
_geom_bond_atom_site_label_1
_geom_bond_atom_site_label_2
_geom_bond_distance
_geom_bond_site_symmetry_2
Fe1 N6 1.889(3) .
Fe1 C1 1.908(3) .
Fe1 C3 1.940(4) .
Fe1 C2 1.952(3) .
Fe1 C4 1.958(3) .
Fe1 N5 2.019(3) .
Ni1 N2 2.022(3) 2_655
Ni1 N7 2.037(3) .
Ni1 N10 2.075(3) .
Ni1 N9 2.080(3) .
Ni1 N8 2.132(3) .
Ni1 N1 2.306(3) .
C1 N1 1.162(4) .
C2 N2 1.145(4) .
C3 N3 1.131(5) .
C4 N4 1.146(4) .
C5 N5 1.365(5) .
C5 C6 1.401(5) .
C5 C10 1.450(5) .
C6 C7 1.370(5) .
C6 H1 0.9500 .
C7 C8 1.381(6) .
C7 H2 0.9500 .
C8 C9 1.377(5) .
C8 H3 0.9500 .
C9 N5 1.343(4) .
C9 H4 0.9500 .
C10 C11 1.369(5) .
C10 N6 1.367(4) .
C11 C12 1.399(5) .
C11 H5 0.9500 .
C12 N7 1.341(4) .
C12 C13 1.450(5) .
C13 N8 1.357(4) .
C13 C14 1.398(5) .
C14 C15 1.395(5) .
C14 H6 0.9500 .
C15 C16 1.381(5) .
C15 H7 0.9500 .
C16 C17 1.387(5) .
C16 H8 0.9500 .
C17 N8 1.333(4) .
C17 H9 0.9500 .
C18 N9 1.346(5) .
C18 C19 1.387(5) .
C18 C23 1.460(5) .
C19 C20 1.386(6) .
C19 H10 0.9500 .
C20 C21 1.367(6) .
C20 H11 0.9500 .
C21 C22 1.387(5) .
C21 H12 0.9500 .
C22 N9 1.341(4) .
C22 H13 0.9500 .
C23 N10 1.270(4) .
C23 H14 0.9500 .
C24 N10 1.476(4) .
C24 C26 1.519(5) .
C24 C25 1.524(4) .
C24 H15 1.0000 .
C25 H16 0.9800 .
C25 H17 0.9800 .
C25 H18 0.9800 .
C26 C31 1.397(5) .
C26 C27 1.397(5) .
C27 C28 1.389(5) .
C27 H19 0.9500 .
C28 C29 1.377(6) .
C28 H20 0.9500 .
C29 C30 1.373(6) .
C29 H21 0.9500 .
C30 C31 1.396(5) .
C30 H22 0.9500 .
C31 H23 0.9500 .
N2 Ni1 2.022(3) 2_655
N6 N7 1.337(4) .
O1SA C1SA 1.480(14) .
O1SB C1SB 1.462(11) .
C1SB O1SB 1.462(11) 2_655
